data_4325754
loop_
_publ_author_name
'Chris Ritchie'
'Manfred Speldrich'
'Robert W. Gable'
'Lorenzo Sorace'
'Paul K\"ogerler'
'Colette Boskovic'

_publ_contact_author_address 'School of Chemistry, University of Melbourne, Victoria, 3010, Australia'
_publ_contact_author_email c.boskovic@unimelb.edu.au
_publ_contact_author_name 'Dr Colette Boskovic'
_publ_contact_author_phone +61-3-8344-4971
_publ_section_title
;
 Utilizing the Adaptive Polyoxometalate [As2W19O67(H2O)]14- To Support a
 Polynuclear Lanthanoid-Based Single-Molecule Magnet
;
_journal_name_full 'Inorganic Chemistry'
_journal_page_first 7004
_journal_page_last 7014
_journal_paper_doi 10.1021/ic200366a
_journal_volume 50
_journal_year 2011
_chemical_formula_moiety '(C6 H13 N2)8, Li8, (H35 Gd4 As5 W40 O158 C4 N2),25(H2 O)'
_chemical_formula_sum 'C52 H189 As5 Gd4 Li8 N18 O183 W40'
_chemical_formula_weight 12408.33
_chemical_name_systematic
; 
 ? 
;
_space_group_IT_number 15
_symmetry_cell_setting monoclinic
_symmetry_space_group_name_Hall '-C 2yc'
_symmetry_space_group_name_H-M 'C 1 2/c 1'
_atom_sites_solution_hydrogens none
_atom_sites_solution_primary direct
_atom_sites_solution_secondary difmap
_audit_creation_method SHELXL-97
_cell_angle_alpha 90.00
_cell_angle_beta 110.095(3)
_cell_angle_gamma 90.00
_cell_formula_units_Z 4
_cell_length_a 28.7051(8)
_cell_length_b 25.1709(8)
_cell_length_c 35.0928(13)
_cell_measurement_reflns_used 10816
_cell_measurement_temperature 130(2)
_cell_measurement_theta_max 51.0210
_cell_measurement_theta_min 2.6774
_cell_volume 23812.2(14)
_computing_cell_refinement
; 
CrysAlis RED, Oxford Diffraction Ltd., 
Version 1.171.32.15 (release 10-01-2008 CrysAlis171 .NET) 
(compiled Jan 10 2008,16:37:18) 
;
_computing_data_collection
; 
CrysAlis CCD, Oxford Diffraction Ltd., 
Version 1.171.32.15 (release 10-01-2008 CrysAlis171 .NET) 
(compiled Jan 10 2008,16:37:18) 
;
_computing_data_reduction
; 
CrysAlis RED, Oxford Diffraction Ltd., 
Version 1.171.32.15 (release 10-01-2008 CrysAlis171 .NET) 
(compiled Jan 10 2008,16:37:18) 
;
_computing_structure_refinement 'SHELXL-97 (Sheldrick, 1997)'
_computing_structure_solution 'SHELXS-97 (Sheldrick, 1990)'
_diffrn_ambient_temperature 130(2)
_diffrn_detector_area_resol_mean 16.0711
_diffrn_measured_fraction_theta_full 0.976
_diffrn_measured_fraction_theta_max 0.976
_diffrn_measurement_device_type 'XCalibur S CCD diffractometer'
_diffrn_measurement_method 'omega scans'
_diffrn_radiation_monochromator graphite
_diffrn_radiation_source 'Enhance (Cu) X-ray Source'
_diffrn_radiation_type CuK\a
_diffrn_radiation_wavelength 1.54184
_diffrn_reflns_av_R_equivalents 0.1006
_diffrn_reflns_av_sigmaI/netI 0.1077
_diffrn_reflns_limit_h_max 25
_diffrn_reflns_limit_h_min -28
_diffrn_reflns_limit_k_max 25
_diffrn_reflns_limit_k_min -25
_diffrn_reflns_limit_l_max 34
_diffrn_reflns_limit_l_min -35
_diffrn_reflns_number 29680
_diffrn_reflns_theta_full 51.23
_diffrn_reflns_theta_max 51.23
_diffrn_reflns_theta_min 2.68
_exptl_absorpt_coefficient_mu 43.373
_exptl_absorpt_correction_T_max 0.156
_exptl_absorpt_correction_T_min 0.037
_exptl_absorpt_correction_type analytical
_exptl_absorpt_process_details
; 
CrysAlis RED, Oxford Diffraction Ltd., 
Version 1.171.32.15 (release 10-01-2008 CrysAlis171 .NET) 
(compiled Jan 10 2008,16:37:18) 
Analytical numeric absorption correction using a multifaceted crystal 
   model based on expressions derived by R.C. Clark & J.S. Reid. 
(Clark, R. C. & Reid, J. S. (1995). Acta Cryst. A51, 887-897) 
;
_exptl_crystal_colour colourless
_exptl_crystal_density_diffrn 3.461
_exptl_crystal_description needle
_exptl_crystal_F_000 21984
_exptl_crystal_size_max 0.3770
_exptl_crystal_size_mid 0.1879
_exptl_crystal_size_min 0.1452
_refine_diff_density_max 3.158
_refine_diff_density_min -3.136
_refine_diff_density_rms 0.515
_refine_ls_extinction_method none
_refine_ls_goodness_of_fit_ref 0.956
_refine_ls_hydrogen_treatment none
_refine_ls_matrix_type full
_refine_ls_number_parameters 785
_refine_ls_number_reflns 12587
_refine_ls_number_restraints 138
_refine_ls_restrained_S_all 0.981
_refine_ls_R_factor_all 0.0928
_refine_ls_R_factor_gt 0.0718
_refine_ls_shift/su_max 0.001
_refine_ls_shift/su_mean 0.000
_refine_ls_structure_factor_coef Fsqd
_refine_ls_weighting_details 'calc w=1/[\s^2^(Fo^2^)+(0.1226P)^2^+0.0000P] where P=(Fo^2^+2Fc^2^)/3'
_refine_ls_weighting_scheme calc
_refine_ls_wR_factor_gt 0.1814
_refine_ls_wR_factor_ref 0.1901
_reflns_number_gt 8790
_reflns_number_total 12587
_reflns_threshold_expression >2\s(I)
_cod_data_source_file ic200366a_si_002_1.cif
_cod_data_source_block Compound1Gd
_cod_original_cell_volume 23812.2(13)
_cod_original_sg_symbol_Hall '-C 2yc '
_cod_database_code 4325754

loop_
_symmetry_equiv_pos_as_xyz
'x, y, z'
'-x, y, -z+1/2'
'x+1/2, y+1/2, z'
'-x+1/2, y+1/2, -z+1/2'
'-x, -y, -z'
'x, -y, z-1/2'
'-x+1/2, -y+1/2, -z'
'x+1/2, -y+1/2, z-1/2'

loop_
_atom_site_label
_atom_site_type_symbol
_atom_site_fract_x
_atom_site_fract_y
_atom_site_fract_z
_atom_site_U_iso_or_equiv
_atom_site_adp_type
_atom_site_occupancy
_atom_site_symmetry_multiplicity
_atom_site_calc_flag
_atom_site_refinement_flags
_atom_site_disorder_assembly
_atom_site_disorder_group
W1 W 0.38759(5) 0.03211(6) 0.22094(4) 0.0261(4) Uani 1 1 d . . .
W2 W 0.31889(5) 0.11056(6) 0.27541(4) 0.0262(4) Uani 1 1 d . . .
W3 W 0.37255(5) 0.17790(6) 0.20581(5) 0.0252(4) Uani 1 1 d . . .
W4 W 0.25983(5) 0.22975(6) 0.15813(5) 0.0255(4) Uani 1 1 d . . .
W5 W 0.31493(5) 0.16055(6) 0.10377(5) 0.0269(4) Uani 1 1 d . . .
W6 W 0.20522(5) 0.16485(6) 0.22659(4) 0.0247(4) Uani 1 1 d . . .
W7 W 0.33605(5) 0.01834(6) 0.11760(5) 0.0272(4) Uani 1 1 d . . .
W8 W 0.22027(5) 0.03018(6) 0.23382(4) 0.0262(4) Uani 1 1 d . . .
W9 W 0.28572(5) -0.04423(6) 0.17833(4) 0.0256(4) Uani 1 1 d . . .
W10 W 0.13594(5) 0.16538(6) 0.11256(4) 0.0231(4) Uani 1 1 d . . .
W11 W 0.07889(5) 0.30274(6) 0.11055(5) 0.0268(4) Uani 1 1 d U . .
W12 W -0.03728(6) 0.34275(6) 0.05153(5) 0.0304(4) Uani 1 1 d . . .
W13 W -0.09267(6) 0.22737(7) 0.08527(5) 0.0310(4) Uani 1 1 d . . .
W14 W -0.12373(5) 0.25133(6) -0.02445(5) 0.0278(4) Uani 1 1 d . . .
W15 W -0.03454(5) 0.22891(6) -0.06491(4) 0.0244(4) Uani 1 1 d . . .
W16 W -0.05570(5) 0.10429(6) 0.07131(5) 0.0262(4) Uani 1 1 d . . .
W17 W 0.02214(6) 0.18644(6) 0.13971(4) 0.0276(4) Uani 1 1 d . . .
W18 W 0.05016(5) 0.31764(6) 0.00878(5) 0.0265(4) Uani 1 1 d U . .
W19 W 0.02933(5) 0.05118(6) 0.02121(4) 0.0205(4) Uani 1 1 d U . .
W20 W 0.09097(5) -0.12520(6) 0.03849(4) 0.0221(4) Uani 1 1 d U . .
As1 As 0.25892(12) 0.08992(13) 0.16088(10) 0.0210(8) Uani 1 1 d . . .
As2 As 0.00558(12) 0.20234(13) 0.03736(10) 0.0197(8) Uani 1 1 d U . .
Gd1 Gd 0.14409(7) 0.00341(8) 0.11513(6) 0.0261(5) Uani 1 1 d . . .
Gd2 Gd 0.10460(7) 0.17450(8) -0.00872(6) 0.0232(5) Uani 1 1 d . . .
O1 O 0.4464(7) 0.0195(9) 0.2552(6) 0.029(5) Uiso 1 1 d . . .
O2 O 0.3568(7) 0.0625(8) 0.2573(6) 0.023(5) Uiso 1 1 d . . .
O3 O 0.2787(7) 0.0549(9) 0.2818(6) 0.031(6) Uiso 1 1 d . . .
O4 O 0.3561(7) -0.0316(9) 0.2197(6) 0.027(5) Uiso 1 1 d . . .
O5 O 0.3964(7) 0.0185(9) 0.1706(6) 0.026(5) Uiso 1 1 d . . .
O6 O 0.3955(7) 0.1086(9) 0.2101(6) 0.029(5) Uiso 1 1 d . . .
O7 O 0.3561(8) 0.1217(10) 0.3249(7) 0.036(6) Uiso 1 1 d . . .
O8 O 0.4263(7) 0.2112(8) 0.2342(6) 0.022(5) Uiso 1 1 d . . .
O9 O 0.3457(7) 0.1601(8) 0.2467(6) 0.019(5) Uiso 1 1 d . . .
O10 O 0.2706(7) 0.1611(8) 0.2740(6) 0.020(5) Uiso 1 1 d . . .
O11 O 0.3755(9) 0.1882(10) 0.1528(7) 0.045(7) Uiso 1 1 d . . .
O12 O 0.3272(8) 0.2383(9) 0.1936(6) 0.030(5) Uiso 1 1 d . . .
O13 O 0.1779(8) 0.2085(10) 0.2516(7) 0.039(6) Uiso 1 1 d . . .
O14 O 0.2427(7) 0.2094(8) 0.2050(6) 0.020(5) Uiso 1 1 d . . .
O15 O 0.2977(7) 0.1461(9) 0.1639(6) 0.029(5) Uiso 1 1 d . . .
O16 O 0.1907(8) 0.0978(10) 0.2440(7) 0.038(6) Uiso 1 1 d . . .
O17 O 0.2564(8) 0.0987(9) 0.2116(6) 0.031(6) Uiso 1 1 d . . .
O18 O 0.3073(7) 0.0406(9) 0.1717(6) 0.025(5) Uiso 1 1 d . . .
O19 O 0.1954(8) -0.0107(10) 0.2622(7) 0.039(6) Uiso 1 1 d . . .
O20 O 0.2648(7) -0.0154(8) 0.2220(6) 0.021(5) Uiso 1 1 d . . .
O21 O 0.2854(8) -0.1124(9) 0.1884(6) 0.033(6) Uiso 1 1 d . . .
O22 O 0.3211(7) -0.0494(9) 0.1405(6) 0.029(5) Uiso 1 1 d . . .
O23 O 0.3708(7) -0.0057(9) 0.0883(6) 0.028(5) Uiso 1 1 d . . .
O24 O 0.3485(7) 0.0940(8) 0.1168(6) 0.021(5) Uiso 1 1 d . . .
O25 O 0.2838(7) 0.2239(8) 0.1141(6) 0.023(5) Uiso 1 1 d . . .
O26 O 0.2387(7) 0.2957(9) 0.1509(6) 0.024(5) Uiso 1 1 d . . .
O27 O 0.3388(8) 0.1845(10) 0.0652(7) 0.035(6) Uiso 1 1 d . . .
O28 O 0.2027(7) 0.1901(9) 0.1269(6) 0.025(5) Uiso 1 1 d . . .
O29 O 0.1599(7) 0.1608(9) 0.1765(6) 0.026(5) Uiso 1 1 d . . .
O30 O 0.2568(7) 0.1318(9) 0.0758(6) 0.029(5) Uiso 1 1 d . . .
O31 O 0.1756(7) 0.0255(8) 0.1837(6) 0.021(5) Uiso 1 1 d . . .
O32 O 0.2760(7) 0.0226(9) 0.0814(6) 0.030(5) Uiso 1 1 d . . .
O33 O 0.2251(7) -0.0325(9) 0.1428(6) 0.030(6) Uiso 1 1 d . . .
O34 O 0.1813(8) 0.0222(10) 0.0646(7) 0.043(6) Uiso 1 1 d . . .
O35 O 0.1073(7) -0.0641(9) 0.1435(6) 0.030(5) Uiso 1 1 d . . .
O36 O 0.1716(9) 0.1109(11) 0.0109(8) 0.050(7) Uiso 1 1 d . . .
O37 O 0.1456(7) 0.0965(9) 0.1134(6) 0.028(5) Uiso 1 1 d . . .
O38 O 0.1874(11) 0.2190(13) 0.0240(9) 0.081(10) Uiso 1 1 d . . .
O39 O 0.1205(7) 0.2492(9) 0.1138(6) 0.026(5) Uiso 1 1 d . . .
O40 O 0.0504(8) 0.1744(10) 0.1905(7) 0.040(6) Uiso 1 1 d . . .
O41 O 0.0711(6) 0.1622(8) 0.1171(5) 0.015(4) Uiso 1 1 d . . .
O42 O 0.1205(8) 0.1782(9) 0.0614(6) 0.032(6) Uiso 1 1 d . . .
O43 O 0.0742(8) 0.0396(9) 0.1367(6) 0.032(6) Uiso 1 1 d . . .
O44 O 0.0732(7) 0.0163(8) 0.0618(6) 0.022(5) Uiso 1 1 d . . .
O45 O 0.1324(7) -0.0790(9) 0.0691(6) 0.024(5) Uiso 1 1 d . . .
O46 O 0.1416(7) -0.1800(8) 0.0419(6) 0.022(5) Uiso 1 1 d . . .
O47 O 0.0478(6) -0.2051(8) 0.0068(5) 0.015(5) Uiso 1 1 d . . .
O48 O 0.0312(7) -0.0908(9) 0.0215(6) 0.026(5) Uiso 1 1 d . . .
O49 O 0.0763(7) -0.1660(8) 0.0777(6) 0.019(5) Uiso 1 1 d . . .
O50 O 0.1137(8) 0.3427(10) 0.1517(7) 0.037(6) Uiso 1 1 d . . .
O51 O 0.0427(8) 0.2577(9) 0.1348(6) 0.033(6) Uiso 1 1 d . . .
O52 O 0.0884(7) 0.3379(8) 0.0649(6) 0.020(5) Uiso 1 1 d . . .
O53 O 0.0180(7) 0.3497(8) 0.0981(6) 0.018(5) Uiso 1 1 d . . .
O54 O -0.0412(7) 0.2149(9) 0.1373(6) 0.030(5) Uiso 1 1 d . . .
O55 O -0.0705(9) 0.3988(11) 0.0541(7) 0.046(7) Uiso 1 1 d . . .
O56 O -0.0020(6) 0.3670(8) 0.0180(5) 0.014(4) Uiso 1 1 d . . .
O57 O -0.1395(8) 0.2454(10) 0.1037(7) 0.034(6) Uiso 1 1 d . . .
O58 O -0.0628(8) 0.2923(10) 0.0839(7) 0.038(6) Uiso 1 1 d . . .
O59 O 0.0739(8) 0.3668(10) -0.0149(7) 0.042(6) Uiso 1 1 d . . .
O60 O -0.0838(8) 0.3068(10) 0.0071(7) 0.035(6) Uiso 1 1 d . . .
O61 O -0.1821(8) 0.2812(10) -0.0436(7) 0.039(6) Uiso 1 1 d . . .
O62 O -0.0996(7) 0.2642(8) -0.0663(6) 0.020(5) Uiso 1 1 d . . .
O63 O -0.0385(8) 0.2499(10) -0.1141(7) 0.037(6) Uiso 1 1 d . . .
O64 O -0.1237(7) 0.2252(9) 0.0288(6) 0.025(5) Uiso 1 1 d . . .
O65 O -0.0035(6) 0.2900(8) -0.0349(5) 0.018(5) Uiso 1 1 d . . .
O66 O -0.1012(7) 0.1497(9) 0.0859(6) 0.029(5) Uiso 1 1 d . . .
O67 O 0.0169(7) 0.2716(9) 0.0486(6) 0.029(5) Uiso 1 1 d . . .
O68 O 0.0864(8) 0.2619(10) 0.0072(7) 0.034(6) Uiso 1 1 d . . .
O69 O -0.0269(7) 0.1904(8) 0.0717(6) 0.020(5) Uiso 1 1 d . . .
O70 O 0.0226(7) 0.1899(9) -0.0462(6) 0.030(5) Uiso 1 1 d . . .
O71 O -0.0938(7) 0.1097(9) 0.0157(6) 0.028(5) Uiso 1 1 d . . .
O72 O 0.1190(10) 0.2225(13) -0.0624(9) 0.066(8) Uiso 1 1 d . . .
O73 O -0.0739(8) 0.0446(9) 0.0811(6) 0.032(6) Uiso 1 1 d . . .
O74 O -0.0006(7) 0.0881(8) 0.0573(5) 0.017(5) Uiso 1 1 d . . .
O75 O 0.0652(8) 0.1001(9) 0.0103(6) 0.033(6) Uiso 1 1 d . . .
O76 O -0.0083(7) 0.1176(8) 0.1257(6) 0.019(5) Uiso 1 1 d . . .
O77 O 0.0259(7) 0.0082(9) -0.0218(6) 0.024(5) Uiso 1 1 d . . .
O78 O 0.0887(8) 0.1174(10) -0.0634(7) 0.037(6) Uiso 1 1 d . . .
O79 O 0.1068(11) 0.0832(13) -0.1175(9) 0.075(9) Uiso 1 1 d . . .
C1 C 0.0773(12) 0.0920(15) -0.0958(11) 0.037(9) Uiso 1 1 d . . .
C2 C 0.0229(16) 0.074(2) -0.1170(14) 0.066(13) Uiso 1 1 d . . .
N1 N -0.0021(9) 0.0758(11) -0.0879(8) 0.029(7) Uiso 1 1 d . . .
As3 As 0.2156(3) 0.0662(4) 0.0440(3) 0.047(2) Uani 0.50 1 d P . .
N2 N 0.1568(7) 0.8504(8) 0.1769(6) 0.036(7) Uiso 1 1 d D . .
N3 N 0.1867(7) 0.7655(8) 0.2167(6) 0.035(7) Uiso 1 1 d D . .
C3 C 0.1813(11) 0.8167(11) 0.1543(7) 0.052(11) Uiso 1 1 d D . .
C4 C 0.1130(7) 0.8212(11) 0.1819(8) 0.039(9) Uiso 1 1 d D . .
C5 C 0.1931(10) 0.8641(9) 0.2184(8) 0.056(12) Uiso 1 1 d D . .
C6 C 0.2044(11) 0.7670(11) 0.1811(9) 0.068(13) Uiso 1 1 d D . .
C7 C 0.1308(8) 0.7663(11) 0.2020(10) 0.068(13) Uiso 1 1 d D . .
C8 C 0.2069(10) 0.8123(11) 0.2442(6) 0.051(11) Uiso 1 1 d D . .
N4 N 0.4607(7) 0.1171(8) 0.3587(6) 0.026(7) Uiso 1 1 d D . .
N5 N 0.5399(7) 0.0986(8) 0.3438(6) 0.042(8) Uiso 1 1 d D . .
C9 C 0.4635(9) 0.1538(10) 0.3256(8) 0.042(10) Uiso 1 1 d D . .
C10 C 0.4606(9) 0.0601(9) 0.3448(9) 0.045(10) Uiso 1 1 d D . .
C11 C 0.5050(8) 0.1257(12) 0.3969(6) 0.038(9) Uiso 1 1 d D . .
C12 C 0.5063(9) 0.1342(11) 0.3112(7) 0.043(10) Uiso 1 1 d D . .
C13 C 0.5137(9) 0.0468(8) 0.3447(9) 0.045(10) Uiso 1 1 d D . .
C14 C 0.5523(7) 0.1258(11) 0.3848(7) 0.036(9) Uiso 1 1 d D . .
N6 N 0.7152(9) 0.1593(11) 0.9305(7) 0.069(11) Uiso 1 1 d D . .
N7 N 0.7482(9) 0.1104(11) 0.9982(8) 0.085(13) Uiso 1 1 d D . .
C15 C 0.6737(8) 0.1284(14) 0.9377(9) 0.064(13) Uiso 1 1 d D . .
C16 C 0.7561(12) 0.1211(14) 0.9302(9) 0.080(15) Uiso 1 1 d D . .
C17 C 0.7364(12) 0.1988(9) 0.9645(9) 0.060(12) Uiso 1 1 d D . .
C18 C 0.6919(10) 0.1089(14) 0.9825(9) 0.060(12) Uiso 1 1 d D . .
C19 C 0.7670(14) 0.0840(13) 0.9676(11) 0.12(2) Uiso 1 1 d D . .
C20 C 0.7653(12) 0.1676(13) 1.0039(8) 0.082(15) Uiso 1 1 d D . .
N8 N 0.9881(12) 0.3905(16) 0.1885(11) 0.040(16) Uiso 0.50 1 d PD . .
N9 N 0.9243(18) 0.338(2) 0.2083(17) 0.12(4) Uiso 0.50 1 d PD . .
C21 C 0.9368(16) 0.4055(19) 0.1606(13) 0.028(16) Uiso 0.50 1 d PD . .
C22 C 0.9967(19) 0.3318(19) 0.1849(17) 0.06(2) Uiso 0.50 1 d PD . .
C23 C 0.9932(19) 0.404(2) 0.2318(12) 0.09(4) Uiso 0.50 1 d PD . .
C24 C 0.8992(14) 0.366(3) 0.1682(18) 0.10(4) Uiso 0.50 1 d PD . .
C25 C 0.964(3) 0.3006(16) 0.204(2) 0.13(5) Uiso 0.50 1 d PD . .
C26 C 0.948(2) 0.379(3) 0.2407(15) 0.07(3) Uiso 0.50 1 d PD . .
N10 N 0.233(2) 0.4116(16) 0.0719(17) 0.100 Uiso 0.50 1 d PD A 1
C27 C 0.284(2) 0.385(3) 0.0924(19) 0.100 Uiso 0.50 1 d PD A 1
C28 C 0.226(3) 0.423(2) 0.026(2) 0.100 Uiso 0.50 1 d PD A 1
C29 C 0.192(2) 0.372(2) 0.073(2) 0.100 Uiso 0.50 1 d PD A 1
N11 N 0.239(2) 0.326(2) 0.0357(17) 0.100 Uiso 0.50 1 d PD A 1
C30 C 0.287(2) 0.336(3) 0.073(2) 0.100 Uiso 0.50 1 d PD A 1
C31 C 0.231(3) 0.375(3) 0.0062(14) 0.100 Uiso 0.50 1 d PD A 1
C32 C 0.195(2) 0.3238(17) 0.052(3) 0.100 Uiso 0.50 1 d PD A 1
O101 O 0.187(2) 0.302(3) 0.0697(17) 0.103(9) Uiso 0.66(5) 1 d P B 2
Li1 Li 0.054(3) 0.562(4) 0.035(3) 0.08(2) Uiso 1 1 d . . .
Li2 Li 0.220(2) 0.389(3) 0.1840(19) 0.045(16) Uiso 1 1 d . . .
Li3 Li 0.101(3) 0.284(4) 0.224(2) 0.07(2) Uiso 1 1 d . . .
Li4 Li 0.122(4) 0.521(5) 0.490(3) 0.11(3) Uiso 1 1 d . . .
O103 O 0.0904(12) -0.0394(15) 0.2137(10) 0.091(11) Uiso 1 1 d . . .
O104 O 0.3628(13) 0.4897(16) 0.0152(11) 0.098(12) Uiso 1 1 d . . .
O105 O 0.0956(11) 0.6280(14) 0.0877(10) 0.082(10) Uiso 1 1 d . . .
O106 O 0.999(3) 0.044(4) 0.190(3) 0.29(4) Uiso 1 1 d . . .
O107 O 0.3595(13) -0.0415(16) 0.3084(11) 0.096(11) Uiso 1 1 d . . .
O108 O 0.0904(14) 0.0781(18) 0.2173(12) 0.111(13) Uiso 1 1 d . . .
O109 O 0.0381(10) 0.4373(13) 0.1529(9) 0.074(9) Uiso 1 1 d . . .
O110 O 0.2500 0.2500 0.0000 0.17(3) Uiso 1 2 d S . .
O111 O 0.3967(16) 0.291(2) 0.1401(14) 0.140(17) Uiso 1 1 d . . .
O112 O 0.306(2) 0.804(2) 0.1439(17) 0.18(2) Uiso 1 1 d . . .
O114 O 0.359(2) 0.339(3) 0.186(2) 0.103(9) Uiso 0.54(5) 1 d P . .
O115 O 0.481(3) -0.002(4) 0.063(2) 0.103(9) Uiso 0.47(5) 1 d P . .
O116 O 0.4971(19) 0.300(2) 0.1621(16) 0.103(9) Uiso 0.70(5) 1 d P . .
O117 O 0.074(2) 0.458(3) 0.0661(18) 0.103(9) Uiso 0.63(5) 1 d P . .

loop_
_atom_site_aniso_label
_atom_site_aniso_U_11
_atom_site_aniso_U_22
_atom_site_aniso_U_33
_atom_site_aniso_U_23
_atom_site_aniso_U_13
_atom_site_aniso_U_12
W1 0.0218(9) 0.0127(9) 0.0282(9) -0.0029(7) -0.0114(6) 0.0018(7)
W2 0.0232(9) 0.0153(9) 0.0241(9) -0.0025(7) -0.0124(6) 0.0011(7)
W3 0.0215(9) 0.0116(8) 0.0296(9) -0.0035(7) -0.0078(7) -0.0019(7)
W4 0.0242(9) 0.0078(8) 0.0329(9) -0.0016(7) -0.0051(7) -0.0007(7)
W5 0.0262(9) 0.0136(9) 0.0288(9) 0.0003(7) -0.0061(7) -0.0019(7)
W6 0.0231(8) 0.0131(8) 0.0242(9) -0.0040(7) -0.0093(6) -0.0002(7)
W7 0.0255(9) 0.0146(9) 0.0296(9) -0.0037(7) -0.0057(7) 0.0001(7)
W8 0.0263(9) 0.0141(9) 0.0242(9) 0.0003(7) -0.0095(7) -0.0026(7)
W9 0.0266(9) 0.0084(8) 0.0261(9) -0.0008(7) -0.0112(6) -0.0006(7)
W10 0.0218(8) 0.0087(8) 0.0235(9) -0.0017(6) -0.0120(6) -0.0002(7)
W11 0.0279(8) 0.0100(8) 0.0285(9) -0.0057(6) -0.0083(6) 0.0006(7)
W12 0.0284(9) 0.0102(9) 0.0381(10) -0.0055(7) -0.0073(7) 0.0016(8)
W13 0.0260(9) 0.0213(10) 0.0356(10) -0.0046(7) -0.0026(7) 0.0012(8)
W14 0.0220(9) 0.0089(8) 0.0357(10) 0.0000(7) -0.0116(7) 0.0014(7)
W15 0.0259(9) 0.0073(8) 0.0240(9) 0.0032(6) -0.0118(6) -0.0016(7)
W16 0.0244(9) 0.0138(9) 0.0283(9) 0.0014(7) -0.0066(7) -0.0042(7)
W17 0.0292(9) 0.0188(9) 0.0229(9) -0.0025(7) -0.0066(7) -0.0004(8)
W18 0.0282(9) 0.0069(8) 0.0298(9) 0.0004(7) -0.0086(7) -0.0031(7)
W19 0.0187(7) 0.0078(7) 0.0222(7) 0.0001(5) -0.0094(5) -0.0017(6)
W20 0.0191(8) 0.0072(8) 0.0244(8) 0.0008(6) -0.0126(6) -0.0013(7)
As1 0.0205(19) 0.0094(19) 0.021(2) -0.0004(15) -0.0080(14) -0.0005(16)
As2 0.0217(18) 0.0065(17) 0.0190(18) -0.0007(14) -0.0084(14) -0.0006(15)
Gd1 0.0252(12) 0.0081(11) 0.0272(12) 0.0009(9) -0.0141(9) -0.0011(10)
Gd2 0.0229(11) 0.0107(11) 0.0244(12) -0.0019(9) -0.0068(9) -0.0050(10)
As3 0.036(5) 0.042(6) 0.046(5) -0.007(4) -0.007(4) 0.009(4)

loop_
_atom_type_symbol
_atom_type_description
_atom_type_scat_dispersion_real
_atom_type_scat_dispersion_imag
_atom_type_scat_source
C C 0.0181 0.0091 'International Tables Vol C Tables 4.2.6.8 and 6.1.1.4'
H H 0.0000 0.0000 'International Tables Vol C Tables 4.2.6.8 and 6.1.1.4'
As As -0.9300 1.0051 'International Tables Vol C Tables 4.2.6.8 and 6.1.1.4'
Gd Gd -8.8380 11.9157 'International Tables Vol C Tables 4.2.6.8 and 6.1.1.4'
Li Li 0.0008 0.0003 'International Tables Vol C Tables 4.2.6.8 and 6.1.1.4'
N N 0.0311 0.0180 'International Tables Vol C Tables 4.2.6.8 and 6.1.1.4'
O O 0.0492 0.0322 'International Tables Vol C Tables 4.2.6.8 and 6.1.1.4'
W W -5.4734 5.5774 'International Tables Vol C Tables 4.2.6.8 and 6.1.1.4'

loop_
_geom_angle_atom_site_label_1
_geom_angle_atom_site_label_2
_geom_angle_atom_site_label_3
_geom_angle
_geom_angle_site_symmetry_1
_geom_angle_site_symmetry_3
O1 W1 O4 102.2(10) . .
O1 W1 O5 101.7(9) . .
O4 W1 O5 92.4(9) . .
O1 W1 O2 99.8(9) . .
O4 W1 O2 91.6(9) . .
O5 W1 O2 156.7(8) . .
O1 W1 O6 99.3(9) . .
O4 W1 O6 158.3(9) . .
O5 W1 O6 86.3(9) . .
O2 W1 O6 81.5(9) . .
O1 W1 O18 174.3(9) . .
O4 W1 O18 73.4(8) . .
O5 W1 O18 75.3(8) . .
O2 W1 O18 84.0(7) . .
O6 W1 O18 85.4(8) . .
O7 W2 O10 96.5(10) . .
O7 W2 O3 101.2(10) . .
O10 W2 O3 91.7(9) . .
O7 W2 O2 102.5(9) . .
O10 W2 O2 160.0(8) . .
O3 W2 O2 90.7(9) . .
O7 W2 O9 101.6(9) . .
O10 W2 O9 88.4(8) . .
O3 W2 O9 157.0(8) . .
O2 W2 O9 81.8(9) . .
O7 W2 O17 170.0(9) . .
O10 W2 O17 75.3(8) . .
O3 W2 O17 73.8(8) . .
O2 W2 O17 86.4(8) . .
O9 W2 O17 84.0(8) . .
O8 W3 O6 100.7(9) . .
O8 W3 O9 101.0(8) . .
O6 W3 O9 86.7(9) . .
O8 W3 O11 99.6(10) . .
O6 W3 O11 94.2(10) . .
O9 W3 O11 158.9(9) . .
O8 W3 O12 98.3(9) . .
O6 W3 O12 160.6(9) . .
O9 W3 O12 86.4(9) . .
O11 W3 O12 86.0(10) . .
O8 W3 O15 171.4(9) . .
O6 W3 O15 87.3(8) . .
O9 W3 O15 82.5(8) . .
O11 W3 O15 76.5(9) . .
O12 W3 O15 73.9(8) . .
O26 W4 O25 99.2(9) . .
O26 W4 O28 102.9(9) . .
O25 W4 O28 88.4(8) . .
O26 W4 O12 102.1(9) . .
O25 W4 O12 88.3(8) . .
O28 W4 O12 155.0(9) . .
O26 W4 O14 101.4(9) . .
O25 W4 O14 159.4(9) . .
O28 W4 O14 86.1(8) . .
O12 W4 O14 88.4(8) . .
O26 W4 O15 171.0(8) . .
O25 W4 O15 73.3(8) . .
O28 W4 O15 82.1(8) . .
O12 W4 O15 73.2(8) . .
O14 W4 O15 86.3(8) . .
O30 W5 O27 104.3(9) . .
O30 W5 O24 94.4(9) . .
O27 W5 O24 100.4(9) . .
O30 W5 O25 91.9(9) . .
O27 W5 O25 100.6(9) . .
O24 W5 O25 155.8(8) . .
O30 W5 O11 160.9(9) . .
O27 W5 O11 94.7(10) . .
O24 W5 O11 83.5(9) . .
O25 W5 O11 83.0(9) . .
O30 W5 O15 89.2(8) . .
O27 W5 O15 165.4(9) . .
O24 W5 O15 83.9(8) . .
O25 W5 O15 72.8(8) . .
O11 W5 O15 71.7(8) . .
O13 W6 O29 103.2(10) . .
O13 W6 O14 104.1(10) . .
O29 W6 O14 87.9(9) . .
O13 W6 O16 102.3(10) . .
O29 W6 O16 95.7(10) . .
O14 W6 O16 151.8(9) . .
O13 W6 O10 93.7(9) . .
O29 W6 O10 162.1(8) . .
O14 W6 O10 82.1(8) . .
O16 W6 O10 86.4(9) . .
O13 W6 O17 163.8(9) . .
O29 W6 O17 92.2(8) . .
O14 W6 O17 81.2(8) . .
O16 W6 O17 70.7(9) . .
O10 W6 O17 71.6(7) . .
O32 W7 O23 102.1(9) . .
O32 W7 O24 94.0(9) . .
O23 W7 O24 100.7(9) . .
O32 W7 O22 92.9(9) . .
O23 W7 O22 100.6(9) . .
O24 W7 O22 155.7(8) . .
O32 W7 O5 164.5(9) . .
O23 W7 O5 93.3(9) . .
O24 W7 O5 84.8(8) . .
O22 W7 O5 82.4(8) . .
O32 W7 O18 92.3(8) . .
O23 W7 O18 164.5(8) . .
O24 W7 O18 84.0(8) . .
O22 W7 O18 72.5(8) . .
O5 W7 O18 72.2(7) . .
O19 W8 O31 103.1(9) . .
O19 W8 O20 102.1(10) . .
O31 W8 O20 93.2(9) . .
O19 W8 O16 96.8(10) . .
O31 W8 O16 91.5(9) . .
O20 W8 O16 158.9(9) . .
O19 W8 O3 95.2(9) . .
O31 W8 O3 161.3(9) . .
O20 W8 O3 86.6(8) . .
O16 W8 O3 82.5(9) . .
O19 W8 O17 164.3(10) . .
O31 W8 O17 88.3(8) . .
O20 W8 O17 87.8(8) . .
O16 W8 O17 71.8(9) . .
O3 W8 O17 73.0(8) . .
O21 W9 O33 103.4(10) . .
O21 W9 O22 96.5(10) . .
O33 W9 O22 98.4(9) . .
O21 W9 O20 100.3(9) . .
O33 W9 O20 89.9(9) . .
O22 W9 O20 158.9(9) . .
O21 W9 O4 94.6(9) . .
O33 W9 O4 161.6(10) . .
O22 W9 O4 82.9(8) . .
O20 W9 O4 83.2(8) . .
O21 W9 O18 165.4(8) . .
O33 W9 O18 90.4(9) . .
O22 W9 O18 76.5(9) . .
O20 W9 O18 84.2(8) . .
O4 W9 O18 71.9(8) . .
O42 W10 O37 100.7(10) . .
O42 W10 O28 95.0(9) . .
O37 W10 O28 100.3(9) . .
O42 W10 O41 100.6(9) . .
O37 W10 O41 96.3(9) . .
O28 W10 O41 154.6(8) . .
O42 W10 O29 171.6(10) . .
O37 W10 O29 86.3(9) . .
O28 W10 O29 78.9(8) . .
O41 W10 O29 83.2(8) . .
O42 W10 O39 81.9(9) . .
O37 W10 O39 176.0(9) . .
O28 W10 O39 82.5(8) . .
O41 W10 O39 80.1(8) . .
O29 W10 O39 91.5(8) . .
O50 W11 O39 101.5(10) . .
O50 W11 O51 102.3(10) . .
O39 W11 O51 88.7(9) . .
O50 W11 O52 102.5(9) . .
O39 W11 O52 96.8(9) . .
O51 W11 O52 152.9(8) . .
O50 W11 O53 92.8(9) . .
O39 W11 O53 164.8(9) . .
O51 W11 O53 83.3(8) . .
O52 W11 O53 84.9(8) . .
O50 W11 O67 163.1(9) . .
O39 W11 O67 94.8(8) . .
O51 W11 O67 82.2(8) . .
O52 W11 O67 70.9(8) . .
O53 W11 O67 71.4(7) . .
O55 W12 O53 101.5(10) . .
O55 W12 O56 101.0(10) . .
O53 W12 O56 92.2(8) . .
O55 W12 O60 100.8(10) . .
O53 W12 O60 156.4(9) . .
O56 W12 O60 91.1(9) . .
O55 W12 O58 100.0(11) . .
O53 W12 O58 86.0(9) . .
O56 W12 O58 158.8(9) . .
O60 W12 O58 82.6(9) . .
O55 W12 O67 173.2(10) . .
O53 W12 O67 74.7(8) . .
O56 W12 O67 73.8(8) . .
O60 W12 O67 83.8(9) . .
O58 W12 O67 85.4(8) . .
O57 W13 O58 101.7(10) . .
O57 W13 O64 104.7(9) . .
O58 W13 O64 93.1(9) . .
O57 W13 O54 97.3(9) . .
O58 W13 O54 87.6(10) . .
O64 W13 O54 157.3(9) . .
O57 W13 O66 98.0(10) . .
O58 W13 O66 159.2(9) . .
O64 W13 O66 88.1(9) . .
O54 W13 O66 83.5(9) . .
O57 W13 O69 167.8(9) . .
O58 W13 O69 86.1(9) . .
O64 W13 O69 84.0(8) . .
O54 W13 O69 73.4(8) . .
O66 W13 O69 73.4(8) . .
O61 W14 O62 101.0(9) . .
O61 W14 O60 102.4(10) . .
O62 W14 O60 91.1(9) . .
O61 W14 O46 99.5(10) . 5
O62 W14 O46 92.5(9) . 5
O60 W14 O46 156.7(9) . 5
O61 W14 O64 101.3(9) . .
O62 W14 O64 157.7(8) . .
O60 W14 O64 83.7(9) . .
O46 W14 O64 84.4(9) 5 .
O61 W14 O47 172.5(9) . 5
O62 W14 O47 74.4(7) . 5
O60 W14 O47 83.8(8) . 5
O46 W14 O47 75.1(7) 5 5
O64 W14 O47 83.6(7) . 5
O63 W15 O70 105.0(10) . .
O63 W15 O65 99.2(10) . .
O70 W15 O65 92.5(9) . .
O63 W15 O49 100.9(9) . 5
O70 W15 O49 92.9(9) . 5
O65 W15 O49 157.0(8) . 5
O63 W15 O62 95.4(9) . .
O70 W15 O62 159.6(8) . .
O65 W15 O62 85.0(8) . .
O49 W15 O62 82.1(8) 5 .
O63 W15 O47 167.4(8) . 5
O70 W15 O47 86.7(8) . 5
O65 W15 O47 84.7(7) . 5
O49 W15 O47 73.4(7) 5 5
O62 W15 O47 72.9(7) . 5
O73 W16 O74 102.4(9) . .
O73 W16 O71 99.6(10) . .
O74 W16 O71 89.2(8) . .
O73 W16 O66 101.0(10) . .
O74 W16 O66 156.2(9) . .
O71 W16 O66 91.5(9) . .
O73 W16 O76 96.7(9) . .
O74 W16 O76 85.7(8) . .
O71 W16 O76 163.7(9) . .
O66 W16 O76 87.0(8) . .
O73 W16 O69 168.3(9) . .
O74 W16 O69 82.6(8) . .
O71 W16 O69 91.1(8) . .
O66 W16 O69 73.6(8) . .
O76 W16 O69 72.9(7) . .
O40 W17 O51 102.0(10) . .
O40 W17 O76 96.7(10) . .
O51 W17 O76 161.2(8) . .
O40 W17 O54 102.3(10) . .
O51 W17 O54 87.9(9) . .
O76 W17 O54 89.1(9) . .
O40 W17 O41 102.7(9) . .
O51 W17 O41 88.2(9) . .
O76 W17 O41 86.7(8) . .
O54 W17 O41 154.9(8) . .
O40 W17 O69 169.0(9) . .
O51 W17 O69 87.9(8) . .
O76 W17 O69 73.4(8) . .
O54 W17 O69 73.1(8) . .
O41 W17 O69 82.0(7) . .
O59 W18 O68 102.6(11) . .
O59 W18 O65 102.5(9) . .
O68 W18 O65 90.4(9) . .
O59 W18 O52 96.7(9) . .
O68 W18 O52 96.1(9) . .
O65 W18 O52 157.8(8) . .
O59 W18 O56 94.1(9) . .
O68 W18 O56 163.3(9) . .
O65 W18 O56 85.1(7) . .
O52 W18 O56 82.6(7) . .
O59 W18 O67 165.6(10) . .
O68 W18 O67 89.4(9) . .
O65 W18 O67 85.0(8) . .
O52 W18 O67 73.9(8) . .
O56 W18 O67 74.1(8) . .
O75 W19 O44 102.6(9) . .
O75 W19 O77 96.0(10) . .
O44 W19 O77 101.0(9) . .
O75 W19 O74 103.2(9) . .
O44 W19 O74 93.6(8) . .
O77 W19 O74 152.7(8) . .
O75 W19 O48 85.1(9) . 5
O44 W19 O48 170.2(8) . 5
O77 W19 O48 84.0(8) . 5
O74 W19 O48 78.5(8) . 5
O75 W19 O77 168.0(9) . 5
O44 W19 O77 88.3(8) . 5
O77 W19 O77 76.8(9) . 5
O74 W19 O77 80.8(8) . 5
O48 W19 O77 84.7(8) 5 5
O75 W19 W19 137.5(7) . 5
O44 W19 W19 95.2(7) . 5
O77 W19 W19 42.4(6) . 5
O74 W19 W19 113.9(5) . 5
O48 W19 W19 82.8(6) 5 5
O77 W19 W19 34.4(5) 5 5
O45 W20 O48 104.5(9) . .
O45 W20 O49 101.0(9) . .
O48 W20 O49 94.4(9) . .
O45 W20 O71 102.5(9) . 5
O48 W20 O71 86.3(9) . 5
O49 W20 O71 155.5(9) . 5
O45 W20 O46 95.5(9) . .
O48 W20 O46 159.6(9) . .
O49 W20 O46 85.4(8) . .
O71 W20 O46 85.6(8) 5 .
O45 W20 O47 165.7(8) . .
O48 W20 O47 88.2(8) . .
O49 W20 O47 71.0(7) . .
O71 W20 O47 84.6(8) 5 .
O46 W20 O47 72.4(7) . .
O15 As1 O18 96.5(10) . .
O15 As1 O17 94.6(10) . .
O18 As1 O17 99.4(9) . .
O47 As2 O69 96.0(8) 5 .
O47 As2 O67 101.0(9) 5 .
O69 As2 O67 96.4(9) . .
O44 Gd1 O31 137.7(7) . .
O44 Gd1 O37 81.7(7) . .
O31 Gd1 O37 77.5(7) . .
O44 Gd1 O33 150.4(7) . .
O31 Gd1 O33 72.0(7) . .
O37 Gd1 O33 111.5(7) . .
O44 Gd1 O35 92.6(7) . .
O31 Gd1 O35 79.1(7) . .
O37 Gd1 O35 137.4(7) . .
O33 Gd1 O35 94.1(7) . .
O44 Gd1 O34 82.2(7) . .
O31 Gd1 O34 126.9(7) . .
O37 Gd1 O34 76.6(8) . .
O33 Gd1 O34 75.8(7) . .
O35 Gd1 O34 144.7(8) . .
O44 Gd1 O43 67.6(7) . .
O31 Gd1 O43 70.9(7) . .
O37 Gd1 O43 70.9(7) . .
O33 Gd1 O43 141.1(7) . .
O35 Gd1 O43 67.9(7) . .
O34 Gd1 O43 138.0(8) . .
O44 Gd1 O45 73.2(7) . .
O31 Gd1 O45 139.5(7) . .
O37 Gd1 O45 141.9(7) . .
O33 Gd1 O45 81.2(7) . .
O35 Gd1 O45 73.0(7) . .
O34 Gd1 O45 72.1(7) . .
O43 Gd1 O45 121.9(7) . .
O70 Gd2 O78 76.0(8) . .
O70 Gd2 O42 112.7(7) . .
O78 Gd2 O42 143.8(8) . .
O70 Gd2 O68 73.4(8) . .
O78 Gd2 O68 140.8(8) . .
O42 Gd2 O68 72.3(8) . .
O70 Gd2 O72 83.4(8) . .
O78 Gd2 O72 72.4(9) . .
O42 Gd2 O72 141.5(9) . .
O68 Gd2 O72 80.2(9) . .
O70 Gd2 O75 78.6(7) . .
O78 Gd2 O75 76.6(8) . .
O42 Gd2 O75 71.3(8) . .
O68 Gd2 O75 119.7(8) . .
O72 Gd2 O75 147.1(9) . .
O70 Gd2 O36 146.4(9) . .
O78 Gd2 O36 74.7(8) . .
O42 Gd2 O36 83.0(8) . .
O68 Gd2 O36 140.0(8) . .
O72 Gd2 O36 102.9(9) . .
O75 Gd2 O36 79.0(8) . .
O70 Gd2 O38 143.6(9) . .
O78 Gd2 O38 122.7(9) . .
O42 Gd2 O38 72.0(9) . .
O68 Gd2 O38 74.3(9) . .
O72 Gd2 O38 75.1(10) . .
O75 Gd2 O38 133.0(9) . .
O36 Gd2 O38 68.3(10) . .
W2 O2 W1 157.5(12) . .
W2 O3 W8 119.8(11) . .
W1 O4 W9 120.4(11) . .
W1 O5 W7 120.0(10) . .
W3 O6 W1 149.9(12) . .
W3 O9 W2 152.6(12) . .
W2 O10 W6 121.3(10) . .
W3 O11 W5 116.9(12) . .
W4 O12 W3 120.2(12) . .
W6 O14 W4 147.6(11) . .
As1 O15 W3 138.1(12) . .
As1 O15 W4 116.5(10) . .
W3 O15 W4 92.6(8) . .
As1 O15 W5 112.9(10) . .
W3 O15 W5 94.7(8) . .
W4 O15 W5 91.1(8) . .
W6 O16 W8 123.5(12) . .
As1 O17 W8 114.7(11) . .
As1 O17 W2 132.3(11) . .
W8 O17 W2 93.3(8) . .
As1 O17 W6 122.2(11) . .
W8 O17 W6 93.7(8) . .
W2 O17 W6 91.5(8) . .
As1 O18 W9 117.0(10) . .
As1 O18 W1 134.6(11) . .
W9 O18 W1 94.1(8) . .
As1 O18 W7 116.5(10) . .
W9 O18 W7 92.4(8) . .
W1 O18 W7 92.5(7) . .
W8 O20 W9 144.6(11) . .
W9 O22 W7 117.1(11) . .
W5 O24 W7 141.7(10) . .
W4 O25 W5 122.7(11) . .
W10 O28 W4 155.0(12) . .
W6 O29 W10 154.0(11) . .
W5 O30 As3 149.3(12) . .
W8 O31 Gd1 157.5(11) . .
W7 O32 As3 151.8(13) . .
W9 O33 Gd1 159.0(12) . .
As3 O34 Gd1 149.6(14) . .
As3 O36 Gd2 156.7(14) . .
W10 O37 Gd1 169.7(11) . .
W11 O39 W10 151.3(11) . .
W10 O41 W17 151.8(11) . .
W10 O42 Gd2 166.5(13) . .
W19 O44 Gd1 157.2(12) . .
W20 O45 Gd1 146.7(10) . .
W14 O46 W20 121.7(10) 5 .
As2 O47 W15 115.8(9) 5 5
As2 O47 W14 133.9(10) 5 5
W15 O47 W14 93.4(7) 5 5
As2 O47 W20 121.5(10) 5 .
W15 O47 W20 91.4(6) 5 .
W14 O47 W20 90.5(6) 5 .
W20 O48 W19 154.9(11) . 5
W20 O49 W15 123.5(10) . 5
W17 O51 W11 145.3(13) . .
W11 O52 W18 121.5(10) . .
W12 O53 W11 123.3(10) . .
W17 O54 W13 120.2(11) . .
W12 O56 W18 118.5(10) . .
W12 O56 Li1 111(2) . 5_565
W18 O56 Li1 124(2) . 5_565
W13 O58 W12 146.8(13) . .
W12 O60 W14 160.3(14) . .
W14 O62 W15 119.3(10) . .
W13 O64 W14 146.5(12) . .
W18 O65 W15 147.2(11) . .
W16 O66 W13 119.1(10) . .
As2 O67 W18 116.4(10) . .
As2 O67 W12 131.7(10) . .
W18 O67 W12 93.6(8) . .
As2 O67 W11 122.3(10) . .
W18 O67 W11 93.0(7) . .
W12 O67 W11 90.4(7) . .
W18 O68 Gd2 158.1(12) . .
As2 O69 W13 136.8(11) . .
As2 O69 W17 115.5(9) . .
W13 O69 W17 93.2(7) . .
As2 O69 W16 114.9(10) . .
W13 O69 W16 93.6(7) . .
W17 O69 W16 93.2(7) . .
W15 O70 Gd2 155.5(12) . .
W16 O71 W20 144.2(11) . 5
W16 O74 W19 149.9(11) . .
W19 O75 Gd2 172.2(12) . .
W17 O76 W16 120.4(10) . .
W19 O77 W19 103.2(9) . 5
C1 O78 Gd2 172(2) . .
O78 C1 O79 126(3) . .
O78 C1 C2 120(3) . .
O79 C1 C2 114(3) . .
N1 C2 C1 108(3) . .
O36 As3 O34 106.7(12) . .
O36 As3 O32 170.4(12) . .
O34 As3 O32 82.7(10) . .
O36 As3 O30 89.6(11) . .
O34 As3 O30 123.7(11) . .
O32 As3 O30 83.4(9) . .
C3 N2 C5 110.3(14) . .
C3 N2 C4 110.3(15) . .
C5 N2 C4 108.9(14) . .
C6 N3 C8 110.3(15) . .
C6 N3 C7 109.9(15) . .
C8 N3 C7 109.7(15) . .
N2 C3 C6 108.3(13) . .
N2 C4 C7 109.0(12) . .
N2 C5 C8 108.8(13) . .
N3 C6 C3 108.9(13) . .
N3 C7 C4 108.3(13) . .
N3 C8 C5 108.5(12) . .
C9 N4 C11 110.2(14) . .
C9 N4 C10 109.2(14) . .
C11 N4 C10 109.2(14) . .
C12 N5 C13 109.6(14) . .
C12 N5 C14 109.3(14) . .
C13 N5 C14 109.0(14) . .
N4 C9 C12 108.1(12) . .
N4 C10 C13 107.9(12) . .
N4 C11 C14 107.7(12) . .
N5 C12 C9 108.1(12) . .
N5 C13 C10 108.0(12) . .
N5 C14 C11 108.3(12) . .
C17 N6 C15 109.4(15) . .
C17 N6 C16 108.6(15) . .
C15 N6 C16 109.2(15) . .
C19 N7 C20 109.3(16) . .
C19 N7 C18 109.0(16) . .
C20 N7 C18 109.2(15) . .
N6 C15 C18 108.7(13) . .
N6 C16 C19 107.8(13) . .
N6 C17 C20 108.5(13) . .
N7 C18 C15 107.7(13) . .
N7 C19 C16 108.7(14) . .
N7 C20 C17 108.3(13) . .
C22 N8 C21 109.9(17) . .
C22 N8 C23 110.0(17) . .
C21 N8 C23 109.3(16) . .
C24 N9 C25 109.5(17) . .
C24 N9 C26 109.6(17) . .
C25 N9 C26 109.6(17) . .
N8 C21 C24 107.8(14) . .
N8 C22 C25 108.2(14) . .
N8 C23 C26 108.2(14) . .
N9 C24 C21 108.4(14) . .
N9 C25 C22 108.2(14) . .
N9 C26 C23 108.4(14) . .
C27 N10 C29 108.7(15) . .
C27 N10 C28 108.8(15) . .
C29 N10 C28 108.4(15) . .
C30 C27 N10 110.7(13) . .
C31 C28 N10 110.1(13) . .
C32 C29 N10 109.9(13) . .
C32 N11 C31 109.2(15) . .
C32 N11 C30 108.1(15) . .
C31 N11 C30 108.5(15) . .
C27 C30 N11 109.8(13) . .
C28 C31 N11 110.4(13) . .
C29 C32 N11 110.7(13) . .
O105 Li1 O56 95(3) . 5_565

loop_
_geom_bond_atom_site_label_1
_geom_bond_atom_site_label_2
_geom_bond_distance
_geom_bond_site_symmetry_2
W1 O1 1.73(2) .
W1 O4 1.83(2) .
W1 O5 1.90(2) .
W1 O2 1.940(19) .
W1 O6 1.99(2) .
W1 O18 2.367(19) .
W2 O7 1.72(2) .
W2 O10 1.870(19) .
W2 O3 1.88(2) .
W2 O2 1.88(2) .
W2 O9 1.921(19) .
W2 O17 2.36(2) .
W3 O8 1.738(19) .
W3 O6 1.85(2) .
W3 O9 1.903(19) .
W3 O11 1.91(2) .
W3 O12 1.95(2) .
W3 O15 2.29(2) .
W4 O26 1.76(2) .
W4 O25 1.901(19) .
W4 O28 1.91(2) .
W4 O12 1.92(2) .
W4 O14 1.940(19) .
W4 O15 2.35(2) .
W5 O30 1.77(2) .
W5 O27 1.82(2) .
W5 O24 1.91(2) .
W5 O25 1.92(2) .
W5 O11 2.10(2) .
W5 O15 2.35(2) .
W6 O13 1.75(2) .
W6 O29 1.79(2) .
W6 O14 1.884(19) .
W6 O16 1.89(2) .
W6 O10 2.037(19) .
W6 O17 2.40(2) .
W7 O32 1.76(2) .
W7 O23 1.77(2) .
W7 O24 1.94(2) .
W7 O22 1.99(2) .
W7 O5 2.06(2) .
W7 O18 2.38(2) .
W8 O19 1.75(2) .
W8 O31 1.790(19) .
W8 O20 1.87(2) .
W8 O16 1.99(2) .
W8 O3 2.02(2) .
W8 O17 2.28(2) .
W9 O21 1.75(2) .
W9 O33 1.78(2) .
W9 O22 1.93(2) .
W9 O20 1.967(19) .
W9 O4 2.07(2) .
W9 O18 2.26(2) .
W10 O42 1.72(2) .
W10 O37 1.76(2) .
W10 O28 1.910(19) .
W10 O41 1.922(17) .
W10 O29 2.11(2) .
W10 O39 2.16(2) .
W11 O50 1.76(2) .
W11 O39 1.78(2) .
W11 O51 1.92(2) .
W11 O52 1.929(19) .
W11 O53 2.029(19) .
W11 O67 2.42(2) .
W12 O55 1.72(3) .
W12 O53 1.853(18) .
W12 O56 1.897(18) .
W12 O60 1.90(2) .
W12 O58 2.00(2) .
W12 O67 2.40(2) .
W13 O57 1.74(2) .
W13 O58 1.85(2) .
W13 O64 1.87(2) .
W13 O54 1.94(2) .
W13 O66 1.97(2) .
W13 O69 2.297(19) .
W14 O61 1.75(2) .
W14 O62 1.855(19) .
W14 O60 1.90(2) .
W14 O46 1.91(2) 5
W14 O64 1.98(2) .
W14 O47 2.359(18) 5
W15 O63 1.77(2) .
W15 O70 1.83(2) .
W15 O65 1.905(19) .
W15 O49 1.94(2) 5
W15 O62 2.052(19) .
W15 O47 2.278(18) 5
W16 O73 1.66(2) .
W16 O74 1.858(18) .
W16 O71 1.89(2) .
W16 O66 1.93(2) .
W16 O76 1.955(18) .
W16 O69 2.32(2) .
W17 O40 1.71(2) .
W17 O51 1.91(2) .
W17 O76 1.93(2) .
W17 O54 1.93(2) .
W17 O41 1.936(18) .
W17 O69 2.318(19) .
W18 O59 1.76(2) .
W18 O68 1.76(2) .
W18 O65 1.891(18) .
W18 O52 1.966(19) .
W18 O56 2.055(18) .
W18 O67 2.26(2) .
W19 O75 1.73(2) .
W19 O44 1.776(19) .
W19 O77 1.83(2) .
W19 O74 1.987(19) .
W19 O48 2.11(2) 5
W19 O77 2.19(2) 5
W19 W19 3.157(3) 5
W20 O45 1.74(2) .
W20 O48 1.83(2) .
W20 O49 1.877(19) .
W20 O71 1.97(2) 5
W20 O46 1.98(2) .
W20 O47 2.423(19) .
As1 O15 1.78(2) .
As1 O18 1.80(2) .
As1 O17 1.82(2) .
As2 O47 1.767(17) 5
As2 O69 1.784(19) .
As2 O67 1.79(2) .
Gd1 O44 2.265(19) .
Gd1 O31 2.328(19) .
Gd1 O37 2.34(2) .
Gd1 O33 2.37(2) .
Gd1 O35 2.39(2) .
Gd1 O34 2.41(2) .
Gd1 O43 2.54(2) .
Gd1 O45 2.58(2) .
Gd2 O70 2.30(2) .
Gd2 O78 2.31(2) .
Gd2 O42 2.35(2) .
Gd2 O68 2.37(2) .
Gd2 O72 2.39(3) .
Gd2 O75 2.40(2) .
Gd2 O36 2.41(3) .
Gd2 O38 2.52(3) .
O30 As3 2.11(2) .
O32 As3 2.09(2) .
O34 As3 1.79(3) .
O36 As3 1.79(3) .
O46 W14 1.91(2) 5
O47 As2 1.767(17) 5
O47 W15 2.278(18) 5
O47 W14 2.359(18) 5
O48 W19 2.11(2) 5
O49 W15 1.94(2) 5
O56 Li1 2.63(9) 5_565
O71 W20 1.97(2) 5
O77 W19 2.19(2) 5
O78 C1 1.24(4) .
O79 C1 1.34(4) .
C1 C2 1.55(5) .
C2 N1 1.44(5) .
N2 C3 1.493(19) .
N2 C5 1.511(19) .
N2 C4 1.517(19) .
N3 C6 1.500(19) .
N3 C8 1.507(19) .
N3 C7 1.509(19) .
C3 C6 1.57(2) .
C4 C7 1.56(2) .
C5 C8 1.56(2) .
N4 C9 1.507(19) .
N4 C11 1.513(19) .
N4 C10 1.516(19) .
N5 C12 1.511(19) .
N5 C13 1.512(19) .
N5 C14 1.519(19) .
C9 C12 1.56(2) .
C10 C13 1.56(2) .
C11 C14 1.56(2) .
N6 C17 1.51(2) .
N6 C15 1.51(2) .
N6 C16 1.52(2) .
N7 C19 1.51(2) .
N7 C20 1.51(2) .
N7 C18 1.52(2) .
C15 C18 1.56(2) .
C16 C19 1.55(3) .
C17 C20 1.56(2) .
N8 C22 1.51(2) .
N8 C21 1.51(2) .
N8 C23 1.51(2) .
N9 C24 1.51(2) .
N9 C25 1.51(2) .
N9 C26 1.51(2) .
C21 C24 1.56(3) .
C22 C25 1.56(3) .
C23 C26 1.56(3) .
N10 C27 1.556(18) .
N10 C29 1.561(18) .
N10 C28 1.565(18) .
C27 C30 1.442(18) .
C28 C31 1.442(18) .
C29 C32 1.443(18) .
N11 C32 1.558(18) .
N11 C31 1.559(18) .
N11 C30 1.564(18) .
Li1 O105 2.47(10) .
Li1 O56 2.63(9) 5_565
